data_4311192
loop_
_publ_author_name
'Della V\'edova, Carlos O.'
'Downs, Anthony J.'
'Novikov, Vladimir P.'
'Oberhammer, Heinz'
'Parsons, Simon'
'Romano, Rosana M.'
'Zawadski, Alex'

_publ_section_title
;
 Fluorocarbonyl Trifluoromethanesulfonate, FC(O)OSO2CF3: Structure and
 Conformational Properties in the Gaseous and Condensed Phases
;
_journal_issue 13
_journal_name_full 'Inorganic Chemistry'
_journal_page_first 4064
_journal_page_last 4071
_journal_paper_doi 10.1021/ic049865u
_journal_volume 43
_journal_year 2004
_chemical_formula_moiety 'C2 F4 O4 S1'
_chemical_formula_sum 'C2 F4 O4 S'
_chemical_formula_weight 196.08
_space_group_IT_number 14
_symmetry_cell_setting monoclinic
_symmetry_space_group_name_Hall '-P 2ybc'
_symmetry_space_group_name_H-M 'P 1 21/c 1'
_atom_sites_solution_hydrogens n/a
_atom_sites_solution_primary Patterson
_atom_sites_solution_secondary difmap
_audit_creation_date 03-23-08
_audit_creation_method CRYSTALS_ver_12-03-99
_cell_angle_alpha 90
_cell_angle_beta 104.786(2)
_cell_angle_gamma 90
_cell_formula_units_Z 4
_cell_length_a 10.983(1)
_cell_length_b 6.4613(6)
_cell_length_c 8.8508(8)
_cell_measurement_reflns_used 2591
_cell_measurement_temperature 150
_cell_measurement_theta_max 28
_cell_measurement_theta_min 3
_cell_volume 607.29(10)
_computing_cell_refinement
; 
 SAINT (Siemens ,1995) 
;
_computing_data_collection
; 
 SMART (Siemens, 1993) 
;
_computing_data_reduction
; 
 SAINT (Siemens ,1995) 
;
_computing_molecular_graphics
; 
 CAMERON (Watkin et al 1996) 
;
_computing_publication_material
; 
 CRYSTALS (Watkin et al 2001) 
;
_computing_structure_refinement
; 
 CRYSTALS (Watkin et al 2001) 
;
_computing_structure_solution
; 
 DIRDIF-96 (Beurskens et al 1996) 
;
_diffrn_ambient_temperature 150
_diffrn_measured_fraction_theta_full 0.984
_diffrn_measured_fraction_theta_max 0.915
_diffrn_measurement_device_type
; 
Bruker SMART 
;
_diffrn_measurement_method \w
_diffrn_radiation_monochromator graphite
_diffrn_radiation_type 'Mo K\a'
_diffrn_radiation_wavelength 0.71073
_diffrn_reflns_av_R_equivalents 0.030
_diffrn_reflns_limit_h_max 13
_diffrn_reflns_limit_h_min -14
_diffrn_reflns_limit_k_max 8
_diffrn_reflns_limit_k_min 0
_diffrn_reflns_limit_l_max 11
_diffrn_reflns_limit_l_min 0
_diffrn_reflns_number 4390
_diffrn_reflns_theta_full 26.707
_diffrn_reflns_theta_max 28.717
_diffrn_reflns_theta_min 1.918
_diffrn_standards_decay_% 0.00
_diffrn_standards_interval_count 0
_diffrn_standards_interval_time 0
_diffrn_standards_number 0
_exptl_absorpt_coefficient_mu 0.587
_exptl_absorpt_correction_T_max 1.000
_exptl_absorpt_correction_T_min 0.820
_exptl_absorpt_correction_type multi-scan
_exptl_absorpt_process_details
; 
 SADABS (Siemens, 1996) 
;
_exptl_crystal_colour ' white '
_exptl_crystal_density_diffrn 2.145
_exptl_crystal_description ' prism '
_exptl_crystal_F_000 384.000
_exptl_crystal_size_max 1.00
_exptl_crystal_size_mid 0.30
_exptl_crystal_size_min 0.30
_refine_diff_density_max 0.38
_refine_diff_density_min -0.31
_refine_ls_extinction_coef 166.9(104)
_refine_ls_extinction_method 'Larson 1970 Crystallographic Computing eq 22'
_refine_ls_goodness_of_fit_ref 0.9094
_refine_ls_hydrogen_treatment n/a
_refine_ls_matrix_type full
_refine_ls_number_parameters 101
_refine_ls_number_reflns 1433
_refine_ls_number_restraints 0
_refine_ls_R_factor_all 0.0411
_refine_ls_R_factor_gt 0.0369
_refine_ls_shift/su_max 0.000127
_refine_ls_structure_factor_coef Fsqd
_refine_ls_weighting_details
;
 Method= 
 SQRT(W) = (Data with the key WEIGHT in list 6) 
 
 
;
_refine_ls_weighting_scheme sigma
_refine_ls_wR_factor_all 0.0795
_refine_ls_wR_factor_gt 0.0771
_refine_ls_wR_factor_ref 0.0795
_reflns_limit_h_max 13
_reflns_limit_h_min -14
_reflns_limit_k_max 8
_reflns_limit_k_min 0
_reflns_limit_l_max 11
_reflns_limit_l_min 0
_reflns_number_gt 1307
_reflns_number_total 1433
_reflns_threshold_expression I>2.00u(I)
_cod_data_source_file ic049865usi20040202_014317.cif
_cod_data_source_block acfsof
_cod_depositor_comments
;
The following automatic conversions were performed:
'_symmetry_cell_setting' value 'Monoclinic' changed to 'monoclinic'
according to '/home/saulius/struct/CIF-dictionaries/cif_core.dic'
dictionary named 'cif_core.dic' version 2.4.1 from 2010-06-29.

Automatic conversion script
Id: cif_fix_enum 1527 2010-12-29 10:47:43Z saulius 

 Updated bibliographic information.

 Antanas Vaitkus,
 2021-05-27
;
_cod_original_cell_volume 607.3(1)
_cod_original_formula_sum ' C2 F4 O4 S1 '
_cod_database_code 4311192

loop_
_symmetry_equiv_pos_as_xyz
x,y,z
-x,-y,-z
-x,y+1/2,-z+1/2
x,-y+1/2,z+1/2

loop_
_atom_site_label
_atom_site_type_symbol
_atom_site_fract_x
_atom_site_fract_y
_atom_site_fract_z
_atom_site_U_iso_or_equiv
_atom_site_occupancy
_atom_site_adp_type
_atom_site_refinement_flags
_atom_site_attached_hydrogens
S3 S 0.22760(4) 0.11575(7) 0.17503(5) 0.0246 1.0000 Uani . .
F1 F 0.5170(1) 0.2463(2) 0.47111(13) 0.0383 1.0000 Uani . .
F2 F 0.24189(15) -0.2718(2) 0.2527(2) 0.0597 1.0000 Uani . .
F3 F 0.13600(15) -0.0858(3) 0.37483(17) 0.0631 1.0000 Uani . .
F4 F 0.05774(13) -0.1631(3) 0.13285(16) 0.0561 1.0000 Uani . .
O1 O 0.43237(13) 0.4079(2) 0.25075(16) 0.0363 1.0000 Uani . .
O2 O 0.34566(11) 0.12247(19) 0.32973(14) 0.0259 1.0000 Uani . .
O3 O 0.14623(14) 0.2830(2) 0.17733(19) 0.0428 1.0000 Uani . .
O4 O 0.27172(13) 0.0651(2) 0.04365(15) 0.0374 1.0000 Uani . .
C1 C 0.43214(16) 0.2751(3) 0.3394(2) 0.0265 1.0000 Uani . .
C5 C 0.16182(19) -0.1188(3) 0.2407(2) 0.0372 1.0000 Uani . .

loop_
_atom_site_aniso_label
_atom_site_aniso_U_11
_atom_site_aniso_U_22
_atom_site_aniso_U_33
_atom_site_aniso_U_23
_atom_site_aniso_U_13
_atom_site_aniso_U_12
S3 0.0235(2) 0.0260(2) 0.0235(2) 0.00074(15) 0.00485(15) -0.00048(15)
F1 0.0309(6) 0.0477(7) 0.0321(6) -0.0027(5) 0.0003(4) -0.0071(5)
F2 0.070(1) 0.0282(7) 0.074(1) 0.0093(7) 0.0055(8) -0.0060(7)
F3 0.0676(9) 0.0888(12) 0.0389(7) -0.0011(7) 0.0250(7) -0.0365(9)
F4 0.0450(7) 0.070(1) 0.0472(8) -0.0020(7) 0.0009(6) -0.0303(7)
O1 0.0387(7) 0.0350(7) 0.0370(7) 0.0020(6) 0.0129(6) -0.0083(6)
O2 0.0245(6) 0.0281(6) 0.0239(6) 0.0013(5) 0.0041(4) -0.0018(5)
O3 0.0338(7) 0.0398(8) 0.0495(9) -0.0029(7) 0.0007(6) 0.0109(6)
O4 0.0409(7) 0.0473(9) 0.0253(6) -0.0003(6) 0.0109(5) -0.0055(7)
C1 0.0242(8) 0.0309(9) 0.0257(8) -0.0057(7) 0.0090(6) -0.0015(7)
C5 0.037(1) 0.0406(11) 0.0322(9) 0.0015(8) 0.0060(8) -0.0142(8)

loop_
_atom_type_symbol
_atom_type_scat_dispersion_real
_atom_type_scat_dispersion_imag
_atom_type_scat_Cromer_Mann_a1
_atom_type_scat_Cromer_Mann_b1
_atom_type_scat_Cromer_Mann_a2
_atom_type_scat_Cromer_Mann_b2
_atom_type_scat_Cromer_Mann_a3
_atom_type_scat_Cromer_Mann_b3
_atom_type_scat_Cromer_Mann_a4
_atom_type_scat_Cromer_Mann_b4
_atom_type_scat_Cromer_Mann_c
_atom_type_scat_source
'C   ' 0.0033 0.0016 2.3100 20.8439 1.0200 10.2075 1.5886 0.5687 0.8650 51.6512 0.2156 International_Tables_Vol_IV_Table_2.2B
'O   ' 0.0106 0.0060 3.0485 13.2771 2.2868 5.7011 1.5463 0.3239 0.8670 32.9089 0.2508 International_Tables_Vol_IV_Table_2.2B
'F   ' 0.0171 0.0103 3.5392 10.2825 2.6412 4.2944 1.5170 0.2615 1.0243 26.1476 0.2776 International_Tables_Vol_IV_Table_2.2B
'S   ' 0.1246 0.1234 6.9053 1.4679 5.2034 22.2151 1.4379 0.2536 1.5863 56.1720 0.8669 International_Tables_Vol_IV_Table_2.2B

loop_
_geom_angle_atom_site_label_1
_geom_angle_site_symmetry_1
_geom_angle_atom_site_label_2
_geom_angle_site_symmetry_2
_geom_angle_atom_site_label_3
_geom_angle_site_symmetry_3
_geom_angle
_geom_angle_publ_flag
C5 . S3 . O4 . 108.4(1) yes
C5 . S3 . O3 . 109.1(1) yes
O4 . S3 . O3 . 123.0(1) yes
C5 . S3 . O2 . 92.82(8) yes
O4 . S3 . O2 . 109.44(7) yes
O3 . S3 . O2 . 109.88(8) yes
C1 . O2 . S3 . 117.83(11) yes
O1 . C1 . F1 . 125.68(17) yes
O1 . C1 . O2 . 127.99(17) yes
F1 . C1 . O2 . 106.32(15) yes
F3 . C5 . F2 . 110.23(19) yes
F3 . C5 . F4 . 110.09(17) yes
F2 . C5 . F4 . 109.57(18) yes
F3 . C5 . S3 . 110.33(15) yes
F2 . C5 . S3 . 109.80(14) yes
F4 . C5 . S3 . 106.76(14) yes

loop_
_geom_bond_atom_site_label_1
_geom_bond_site_symmetry_1
_geom_bond_atom_site_label_2
_geom_bond_site_symmetry_2
_geom_bond_distance
_geom_bond_publ_flag
S3 . C5 . 1.836(2) yes
S3 . O4 . 1.4076(14) yes
S3 . O3 . 1.4055(15) yes
S3 . O2 . 1.6284(12) yes
F1 . C1 . 1.307(2) yes
F2 . C5 . 1.309(3) yes
F3 . C5 . 1.307(2) yes
F4 . C5 . 1.320(2) yes
O1 . C1 . 1.163(2) yes
O2 . C1 . 1.357(2) yes

loop_
_cod_related_entry_id
_cod_related_entry_database
_cod_related_entry_code
1 ChemSpider 10324767
